data_7710610
loop_
_publ_author_name
'Wang, Shichun'
'Heng, Yi'
'Li, Tongyu'
'Wang, Dongwei'
'Hou, Guohua'
'Zi, Guofu'
'Walter, Marc D.'

_publ_section_title
;
 Intrinsic reactivity of
 [\h<sup>5</sup>-1,3-(Me<sub>3</sub>Si)<sub>2</sub>C<sub>5</sub>H<sub>3</sub>]<sub>2</sub>U(\h<sup>4</sup>-C<sub>4</sub>Ph<sub>2</sub>)
 in small molecule activation.
;
_journal_issue 29
_journal_name_full 'Dalton transactions (Cambridge, England : 2003)'
_journal_page_first 11072
_journal_page_last 11085
_journal_paper_doi 10.1039/d2dt01730j
_journal_volume 51
_journal_year 2022
_chemical_formula_moiety 'C54 H68 O2 Si4 U'
_chemical_formula_sum 'C54 H68 O2 Si4 U'
_chemical_formula_weight 1099.47
_space_group_crystal_system triclinic
_space_group_IT_number 2
_space_group_name_Hall '-P 1'
_space_group_name_H-M_alt 'P -1'
_atom_sites_solution_hydrogens geom
_audit_creation_date 2022-05-11
_audit_creation_method
;
Olex2 1.2
(compiled 2018.05.29 svn.r3508 for OlexSys, GUI svn.r5506)
;
_audit_update_record
;
2022-05-12 deposited with the CCDC.	2022-06-27 downloaded from the CCDC.
;
_cell_angle_alpha 76.927(2)
_cell_angle_beta 89.400(2)
_cell_angle_gamma 68.021(2)
_cell_formula_units_Z 2
_cell_length_a 11.8507(2)
_cell_length_b 12.1083(2)
_cell_length_c 19.7897(3)
_cell_measurement_reflns_used 19874
_cell_measurement_temperature 100.01(10)
_cell_measurement_theta_max 75.6020
_cell_measurement_theta_min 4.0000
_cell_volume 2556.36(8)
_computing_cell_refinement 'CrysAlisPro 1.171.40.35a (Rigaku OD, 2018)'
_computing_data_collection 'CrysAlisPro 1.171.40.35a (Rigaku OD, 2018)'
_computing_data_reduction 'CrysAlisPro 1.171.40.35a (Rigaku OD, 2018)'
_computing_molecular_graphics 'Olex2 (Dolomanov et al., 2009)'
_computing_publication_material 'Olex2 (Dolomanov et al., 2009)'
_computing_structure_refinement 'ShelXL (Sheldrick, 2015)'
_computing_structure_solution 'ShelXT (Sheldrick, 2015)'
_diffrn_ambient_environment N~2~
_diffrn_ambient_temperature 100.01(10)
_diffrn_detector 'CCD plate'
_diffrn_detector_area_resol_mean 10.0000
_diffrn_detector_type HyPix
_diffrn_measured_fraction_theta_full 0.997
_diffrn_measured_fraction_theta_max 0.962
_diffrn_measurement_details
;
List of Runs (angles in degrees, time in seconds):

  # Type    Start    End  Width  t~exp~   \w     \q     \k     \f   Frames
#--------------------------------------------------------------------------
  1  \w    -66.00 -23.00   0.50    0.19    --  -47.70 104.00-112.00   86
  2  \w      2.00  61.00   0.50    0.19    --   47.70-104.00 146.00  118
  3  \w   -174.00-142.00   0.50    0.50    -- -102.00-104.00 146.00   64
  4  \w   -132.00 -84.00   0.50    0.50    -- -102.00-104.00 146.00   96
  5  \w   -109.00 -84.00   0.50    0.50    -- -102.00 104.00-112.00   50
  6  \w     34.00 107.00   0.50    0.50    --  104.75-104.00 146.00  146
  7  \w    -60.00  26.00   0.50    0.19    --  -47.70  37.00-150.00  172
  8  \w   -118.00 -33.00   0.50    0.19    --  -47.70 -57.00-120.00  170
  9  \w   -116.00 -71.00   0.50    0.19    --  -47.70-125.00-180.00   90
 10  \w   -119.00 -93.00   0.50    0.19    --  -47.70-125.00 -60.00   52
 11  \w     15.00  85.00   0.50    0.19    --   47.70-125.00  30.00  140
 12  \w     -1.00  28.00   0.50    0.19    --   47.70 -37.00   0.00   58
 13  \w     31.00  56.00   0.50    0.19    --   47.70 -37.00   0.00   50
 14  \w   -117.00 -86.00   0.50    0.50    -- -102.00 125.00 -60.00   62
 15  \w   -116.00 -86.00   0.50    0.50    -- -102.00 -61.00-150.00   60
 16  \w   -140.00 -90.00   0.50    0.50    -- -102.00 -45.00 120.00  100
 17  \w   -163.00 -99.00   0.50    0.50    -- -102.00 -45.00-180.00  128
 18  \w   -168.00-143.00   0.50    0.50    -- -102.00 -45.00 120.00   50
 19  \w   -165.00-136.00   0.50    0.50    -- -102.00 -61.00-150.00   58
 20  \w   -117.00 -29.00   0.50    0.50    -- -102.00  61.00 -30.00  176
 21  \w    -65.00 -29.00   0.50    0.50    -- -102.00  15.00 120.00   72
 22  \w   -112.00 -30.00   0.50    0.50    -- -102.00  61.00  90.00  164
 23  \w     79.00 115.00   0.50    0.50    --  104.75-125.00   0.00   72
 24  \w     94.00 175.00   0.50    0.50    --  104.75  45.00   0.00  162
 25  \w     56.00  82.00   0.50    0.50    --  104.75 -94.00  60.00   52
 26  \w     33.00  69.00   0.50    0.50    --  104.75-125.00   0.00   72
 27  \w     34.00 116.00   0.50    0.50    --  104.75 -45.00 -60.00  164
 28  \w     32.00  95.00   0.50    0.50    --  104.75 -94.00 -90.00  126
 29  \w     54.00 103.00   0.50    0.50    --  104.75 -94.00-180.00   98
 30  \w     84.00 170.00   0.50    0.50    --  104.75  77.00-150.00  172
 31  \w     79.00 111.00   0.50    0.50    --  104.75-125.00 150.00   64
 32  \w     38.00  63.00   0.50    0.50    --  104.75-125.00 150.00   50
 33  \w     32.00 101.00   0.50    0.50    --  104.75 -61.00 120.00  138
 34  \w     98.00 134.00   0.50    0.50    --  104.75 104.00-112.00   72
;
_diffrn_measurement_device 'four-circle diffractometer'
_diffrn_measurement_device_type 'XtaLAB Synergy R, DW system, HyPix'
_diffrn_measurement_method '\w scans'
_diffrn_orient_matrix_type 'CrysAlisPro convention (1999,Acta A55,543-557)'
_diffrn_orient_matrix_UB_11 -0.0296939000
_diffrn_orient_matrix_UB_12 0.0157444000
_diffrn_orient_matrix_UB_13 0.0740557000
_diffrn_orient_matrix_UB_21 0.0158247000
_diffrn_orient_matrix_UB_22 -0.1356356000
_diffrn_orient_matrix_UB_23 0.0231997000
_diffrn_orient_matrix_UB_31 0.1365769000
_diffrn_orient_matrix_UB_32 -0.0364304000
_diffrn_orient_matrix_UB_33 0.0201948000
_diffrn_radiation_monochromator mirror
_diffrn_radiation_probe x-ray
_diffrn_radiation_type CuK\a
_diffrn_radiation_wavelength 1.54184
_diffrn_reflns_av_R_equivalents 0.0615
_diffrn_reflns_av_unetI/netI 0.0529
_diffrn_reflns_Laue_measured_fraction_full 0.997
_diffrn_reflns_Laue_measured_fraction_max 0.962
_diffrn_reflns_limit_h_max 14
_diffrn_reflns_limit_h_min -13
_diffrn_reflns_limit_k_max 15
_diffrn_reflns_limit_k_min -15
_diffrn_reflns_limit_l_max 24
_diffrn_reflns_limit_l_min -24
_diffrn_reflns_number 30586
_diffrn_reflns_point_group_measured_fraction_full 0.997
_diffrn_reflns_point_group_measured_fraction_max 0.962
_diffrn_reflns_theta_full 67.684
_diffrn_reflns_theta_max 75.663
_diffrn_reflns_theta_min 2.300
_diffrn_source 'Rotating-anode X-ray tube'
_diffrn_source_type 'Rigaku (Cu) X-ray Source'
_exptl_absorpt_coefficient_mu 10.123
_exptl_absorpt_correction_T_max 1.00000
_exptl_absorpt_correction_T_min 0.65430
_exptl_absorpt_correction_type multi-scan
_exptl_absorpt_process_details
;
CrysAlisPro 1.171.40.35a (Rigaku Oxford Diffraction, 2018)
Empirical absorption correction using spherical harmonics,
 implemented in SCALE3 ABSPACK scaling algorithm.
;
_exptl_crystal_colour yellow
_exptl_crystal_colour_primary yellow
_exptl_crystal_density_diffrn 1.428
_exptl_crystal_description block
_exptl_crystal_F_000 1112
_exptl_crystal_size_max 0.2
_exptl_crystal_size_mid 0.1
_exptl_crystal_size_min 0.1
_refine_diff_density_max 6.915
_refine_diff_density_min -4.600
_refine_diff_density_rms 0.312
_refine_ls_extinction_method none
_refine_ls_goodness_of_fit_ref 1.086
_refine_ls_hydrogen_treatment constr
_refine_ls_matrix_type full
_refine_ls_number_parameters 564
_refine_ls_number_reflns 10212
_refine_ls_number_restraints 0
_refine_ls_restrained_S_all 1.086
_refine_ls_R_factor_all 0.0641
_refine_ls_R_factor_gt 0.0605
_refine_ls_shift/su_max 0.001
_refine_ls_shift/su_mean 0.000
_refine_ls_structure_factor_coef Fsqd
_refine_ls_weighting_details 'w=1/[\s^2^(Fo^2^)+(0.1265P)^2^+6.8691P] where P=(Fo^2^+2Fc^2^)/3'
_refine_ls_weighting_scheme calc
_refine_ls_wR_factor_gt 0.1604
_refine_ls_wR_factor_ref 0.1664
_reflns_Friedel_coverage 0.000
_reflns_number_gt 9639
_reflns_number_total 10212
_reflns_threshold_expression 'I > 2\s(I)'
_cod_data_source_file d2dt01730j2.cif
_cod_data_source_block compound12
_cod_depositor_comments 'Adding full bibliography for 7710605--7710617.cif.'
_cod_original_cell_volume 2556.37(8)
_cod_database_code 7710610
_shelx_shelxl_version_number 2014/7
_chemical_oxdiff_formula C1H1O1U1
_shelx_space_group_comment
;
The symmetry employed for this shelxl refinement is uniquely defined
by the following loop, which should always be used as a source of
symmetry information in preference to the above space-group names.
They are only intended as comments.
;
_shelx_estimated_absorpt_t_max 0.431
_shelx_estimated_absorpt_t_min 0.237
_diffrn_oxdiff_digest_frames
;
01669fbc010726c7e427c1e94009ba197603404f579
;
_reflns_odcompleteness_completeness 99.79
_reflns_odcompleteness_iscentric 1
_reflns_odcompleteness_theta 66.97
_olex2_refinement_description
;
1. Fixed Uiso
 At 1.2 times of:
  All C(H) groups
 At 1.5 times of:
  All C(H,H,H) groups
2.a Ternary CH refined with riding coordinates:
 C23(H23), C28(H28)
2.b Aromatic/amide H refined with riding coordinates:
 C2(H2), C4(H4), C5(H5), C13(H13), C15(H15), C16(H16), C30(H30), C31(H31),
 C33(H33), C34(H34), C37(H37), C38(H38), C39(H39), C40(H40), C41(H41), C43(H43),
  C44(H44), C45(H45), C46(H46), C47(H47), C49(H49), C50(H50), C52(H52), C53(H53)
2.c Idealised Me refined as rotating group:
 C6(H6A,H6B,H6C), C7(H7A,H7B,H7C), C8(H8A,H8B,H8C), C9(H9A,H9B,H9C), C10(H10A,
 H10B,H10C), C11(H11A,H11B,H11C), C17(H17A,H17B,H17C), C18(H18A,H18B,H18C),
 C19(H19A,H19B,H19C), C20(H20A,H20B,H20C), C21(H21A,H21B,H21C), C22(H22A,H22B,
 H22C), C35(H35A,H35B,H35C), C54(H54A,H54B,H54C)
;
_olex2_submission_special_instructions 'No special instructions were received'
_oxdiff_exptl_absorpt_empirical_details
;
Empirical correction (ABSPACK) includes:
- Absorption correction using spherical harmonics
- Frame scaling
;
_oxdiff_exptl_absorpt_empirical_full_max 2.812
_oxdiff_exptl_absorpt_empirical_full_min 0.451

loop_
_space_group_symop_operation_xyz
'x, y, z'
'-x, -y, -z'

loop_
_atom_site_label
_atom_site_type_symbol
_atom_site_fract_x
_atom_site_fract_y
_atom_site_fract_z
_atom_site_U_iso_or_equiv
_atom_site_adp_type
_atom_site_occupancy
_atom_site_site_symmetry_order
_atom_site_calc_flag
_atom_site_refinement_flags_posn
_atom_site_refinement_flags_adp
_atom_site_refinement_flags_occupancy
_atom_site_disorder_assembly
_atom_site_disorder_group
C1 C 0.9797(6) 0.3487(6) 0.3466(4) 0.0211(13) Uani 1 1 d . . . . .
C2 C 0.9287(6) 0.4788(6) 0.3316(4) 0.0217(13) Uani 1 1 d . . . . .
H2 H 0.9374 0.5309 0.2912 0.026 Uiso 1 1 calc R . . . .
C3 C 0.8613(6) 0.5176(6) 0.3888(4) 0.0215(12) Uani 1 1 d . . . . .
C4 C 0.8737(7) 0.4084(7) 0.4387(4) 0.0247(14) Uani 1 1 d . . . . .
H4 H 0.8413 0.4050 0.4818 0.030 Uiso 1 1 calc R . . . .
C5 C 0.9417(6) 0.3068(6) 0.4132(4) 0.0246(13) Uani 1 1 d . . . . .
H5 H 0.9594 0.2253 0.4358 0.029 Uiso 1 1 calc R . . . .
C6 C 1.0922(7) 0.0913(7) 0.3197(4) 0.0307(15) Uani 1 1 d . . . . .
H6A H 1.0959 0.0586 0.3689 0.046 Uiso 1 1 calc GR . . . .
H6B H 1.1593 0.0373 0.3005 0.046 Uiso 1 1 calc GR . . . .
H6C H 1.0167 0.0988 0.2982 0.046 Uiso 1 1 calc GR . . . .
C7 C 1.0931(8) 0.3150(8) 0.2084(4) 0.0347(16) Uani 1 1 d . . . . .
H7A H 1.0193 0.3194 0.1862 0.052 Uiso 1 1 calc GR . . . .
H7B H 1.1623 0.2650 0.1886 0.052 Uiso 1 1 calc GR . . . .
H7C H 1.0931 0.3960 0.2015 0.052 Uiso 1 1 calc GR . . . .
C8 C 1.2516(7) 0.2289(8) 0.3441(5) 0.0343(17) Uani 1 1 d . . . . .
H8A H 1.2569 0.3079 0.3365 0.052 Uiso 1 1 calc GR . . . .
H8B H 1.3173 0.1760 0.3234 0.052 Uiso 1 1 calc GR . . . .
H8C H 1.2572 0.1940 0.3931 0.052 Uiso 1 1 calc GR . . . .
C9 C 0.6616(6) 0.7765(6) 0.3294(4) 0.0262(14) Uani 1 1 d . . . . .
H9A H 0.6966 0.7776 0.2854 0.039 Uiso 1 1 calc GR . . . .
H9B H 0.6272 0.8584 0.3359 0.039 Uiso 1 1 calc GR . . . .
H9C H 0.5987 0.7443 0.3300 0.039 Uiso 1 1 calc GR . . . .
C10 C 0.8983(7) 0.7488(7) 0.4006(5) 0.0330(16) Uani 1 1 d . . . . .
H10A H 0.9582 0.7039 0.4394 0.050 Uiso 1 1 calc GR . . . .
H10B H 0.8579 0.8321 0.4041 0.050 Uiso 1 1 calc GR . . . .
H10C H 0.9378 0.7473 0.3580 0.050 Uiso 1 1 calc GR . . . .
C11 C 0.7216(7) 0.6636(7) 0.4883(4) 0.0296(15) Uani 1 1 d . . . . .
H11A H 0.6715 0.6164 0.4916 0.044 Uiso 1 1 calc GR . . . .
H11B H 0.6735 0.7441 0.4942 0.044 Uiso 1 1 calc GR . . . .
H11C H 0.7879 0.6238 0.5240 0.044 Uiso 1 1 calc GR . . . .
C12 C 0.4778(6) 0.4950(6) 0.3448(4) 0.0204(13) Uani 1 1 d . . . . .
C13 C 0.5192(6) 0.3658(6) 0.3578(4) 0.0199(12) Uani 1 1 d . . . . .
H13 H 0.4972 0.3238 0.3298 0.024 Uiso 1 1 calc R . . . .
C14 C 0.5991(6) 0.3087(6) 0.4199(4) 0.0224(13) Uani 1 1 d . . . . .
C15 C 0.6039(6) 0.4073(6) 0.4467(3) 0.0206(12) Uani 1 1 d . . . . .
H15 H 0.6473 0.3986 0.4877 0.025 Uiso 1 1 calc R . . . .
C16 C 0.5321(6) 0.5197(6) 0.4010(4) 0.0251(14) Uani 1 1 d . . . . .
H16 H 0.5218 0.5971 0.4064 0.030 Uiso 1 1 calc R . . . .
C17 C 0.2129(7) 0.6391(9) 0.3523(4) 0.0389(19) Uani 1 1 d . . . . .
H17A H 0.1991 0.5649 0.3700 0.058 Uiso 1 1 calc GR . . . .
H17B H 0.1390 0.7021 0.3281 0.058 Uiso 1 1 calc GR . . . .
H17C H 0.2371 0.6647 0.3903 0.058 Uiso 1 1 calc GR . . . .
C18 C 0.3520(7) 0.7617(6) 0.2561(4) 0.0280(14) Uani 1 1 d . . . . .
H18A H 0.3884 0.7820 0.2922 0.042 Uiso 1 1 calc GR . . . .
H18B H 0.2728 0.8245 0.2404 0.042 Uiso 1 1 calc GR . . . .
H18C H 0.4028 0.7558 0.2179 0.042 Uiso 1 1 calc GR . . . .
C19 C 0.2897(7) 0.5527(7) 0.2207(4) 0.0314(15) Uani 1 1 d . . . . .
H19A H 0.3303 0.5702 0.1799 0.047 Uiso 1 1 calc GR . . . .
H19B H 0.2029 0.5924 0.2100 0.047 Uiso 1 1 calc GR . . . .
H19C H 0.3117 0.4657 0.2362 0.047 Uiso 1 1 calc GR . . . .
C20 C 0.8283(7) 0.0587(7) 0.4644(4) 0.0303(15) Uani 1 1 d . . . . .
H20A H 0.8478 0.0616 0.4170 0.045 Uiso 1 1 calc GR . . . .
H20B H 0.8514 -0.0251 0.4897 0.045 Uiso 1 1 calc GR . . . .
H20C H 0.8720 0.0967 0.4855 0.045 Uiso 1 1 calc GR . . . .
C21 C 0.5779(7) 0.0642(7) 0.4270(4) 0.0287(15) Uani 1 1 d . . . . .
H21A H 0.4921 0.1003 0.4323 0.043 Uiso 1 1 calc GR . . . .
H21B H 0.6088 -0.0214 0.4501 0.043 Uiso 1 1 calc GR . . . .
H21C H 0.5909 0.0734 0.3784 0.043 Uiso 1 1 calc GR . . . .
C22 C 0.6266(6) 0.1346(7) 0.5603(4) 0.0264(14) Uani 1 1 d . . . . .
H22A H 0.6661 0.1779 0.5798 0.040 Uiso 1 1 calc GR . . . .
H22B H 0.6568 0.0503 0.5858 0.040 Uiso 1 1 calc GR . . . .
H22C H 0.5401 0.1713 0.5631 0.040 Uiso 1 1 calc GR . . . .
C23 C 0.6446(6) 0.6517(6) 0.1747(3) 0.0234(13) Uani 1 1 d . . . . .
H23 H 0.5979 0.7326 0.1832 0.028 Uiso 1 1 calc R . . . .
C24 C 0.5597(6) 0.6169(6) 0.1329(3) 0.0215(13) Uani 1 1 d . . . . .
C25 C 0.5702(6) 0.4997(7) 0.1511(3) 0.0245(13) Uani 1 1 d . . . . .
C26 C 0.5857(6) 0.3882(6) 0.1722(4) 0.0241(13) Uani 1 1 d . . . . .
C27 C 0.6050(6) 0.2712(6) 0.1974(3) 0.0193(12) Uani 1 1 d . . . . .
C28 C 0.7153(6) 0.1945(6) 0.2508(3) 0.0225(13) Uani 1 1 d . . . . .
H28 H 0.6919 0.1400 0.2877 0.027 Uiso 1 1 calc R . . . .
C29 C 0.7520(6) 0.6591(6) 0.1348(3) 0.0221(13) Uani 1 1 d . . . . .
C30 C 0.7819(7) 0.7624(7) 0.1226(4) 0.0288(15) Uani 1 1 d . . . . .
H30 H 0.7324 0.8311 0.1374 0.035 Uiso 1 1 calc R . . . .
C31 C 0.8839(7) 0.7644(7) 0.0887(4) 0.0298(15) Uani 1 1 d . . . . .
H31 H 0.9009 0.8351 0.0802 0.036 Uiso 1 1 calc R . . . .
C32 C 0.9612(6) 0.6627(7) 0.0674(4) 0.0270(14) Uani 1 1 d . . . . .
C33 C 0.9303(7) 0.5609(7) 0.0782(4) 0.0321(16) Uani 1 1 d . . . . .
H33 H 0.9803 0.4926 0.0631 0.038 Uiso 1 1 calc R . . . .
C34 C 0.8277(7) 0.5582(7) 0.1106(4) 0.0294(15) Uani 1 1 d . . . . .
H34 H 0.8085 0.4890 0.1164 0.035 Uiso 1 1 calc R . . . .
C35 C 1.0793(8) 0.6615(9) 0.0347(5) 0.0366(18) Uani 1 1 d . . . . .
H35A H 1.0746 0.7442 0.0185 0.055 Uiso 1 1 calc GR . . . .
H35B H 1.0898 0.6235 -0.0038 0.055 Uiso 1 1 calc GR . . . .
H35C H 1.1474 0.6161 0.0688 0.055 Uiso 1 1 calc GR . . . .
C36 C 0.4752(6) 0.7069(6) 0.0753(3) 0.0211(12) Uani 1 1 d . . . . .
C37 C 0.4628(6) 0.8314(7) 0.0578(4) 0.0248(13) Uani 1 1 d . . . . .
H37 H 0.5092 0.8572 0.0835 0.030 Uiso 1 1 calc R . . . .
C38 C 0.3814(7) 0.9155(7) 0.0024(4) 0.0283(14) Uani 1 1 d . . . . .
H38 H 0.3734 0.9971 -0.0084 0.034 Uiso 1 1 calc R . . . .
C39 C 0.3117(6) 0.8771(7) -0.0368(4) 0.0264(14) Uani 1 1 d . . . . .
H39 H 0.2583 0.9325 -0.0742 0.032 Uiso 1 1 calc R . . . .
C40 C 0.3234(7) 0.7545(7) -0.0192(4) 0.0263(14) Uani 1 1 d . . . . .
H40 H 0.2769 0.7287 -0.0448 0.032 Uiso 1 1 calc R . . . .
C41 C 0.4025(7) 0.6723(7) 0.0353(4) 0.0253(14) Uani 1 1 d . . . . .
H41 H 0.4083 0.5914 0.0462 0.030 Uiso 1 1 calc R . . . .
C42 C 0.5266(7) 0.2129(6) 0.1729(4) 0.0243(14) Uani 1 1 d . . . . .
C43 C 0.4370(7) 0.2805(6) 0.1172(4) 0.0257(14) Uani 1 1 d . . . . .
H43 H 0.4279 0.3605 0.0959 0.031 Uiso 1 1 calc R . . . .
C44 C 0.3629(7) 0.2309(8) 0.0938(4) 0.0303(16) Uani 1 1 d . . . . .
H44 H 0.3058 0.2758 0.0559 0.036 Uiso 1 1 calc R . . . .
C45 C 0.3735(7) 0.1125(7) 0.1270(4) 0.0311(16) Uani 1 1 d . . . . .
H45 H 0.3221 0.0792 0.1120 0.037 Uiso 1 1 calc R . . . .
C46 C 0.4596(7) 0.0446(7) 0.1821(4) 0.0309(15) Uani 1 1 d . . . . .
H46 H 0.4664 -0.0344 0.2039 0.037 Uiso 1 1 calc R . . . .
C47 C 0.5368(7) 0.0941(7) 0.2052(4) 0.0292(16) Uani 1 1 d . . . . .
H47 H 0.5951 0.0477 0.2422 0.035 Uiso 1 1 calc R . . . .
C48 C 0.8193(6) 0.1172(6) 0.2149(3) 0.0218(13) Uani 1 1 d . . . . .
C49 C 0.8781(6) 0.1756(6) 0.1665(3) 0.0245(13) Uani 1 1 d . . . . .
H49 H 0.8516 0.2606 0.1558 0.029 Uiso 1 1 calc R . . . .
C50 C 0.9755(6) 0.1082(7) 0.1342(4) 0.0245(14) Uani 1 1 d . . . . .
H50 H 1.0141 0.1486 0.1025 0.029 Uiso 1 1 calc R . . . .
C51 C 1.0165(7) -0.0196(7) 0.1485(4) 0.0282(15) Uani 1 1 d . . . . .
C52 C 0.9591(7) -0.0774(6) 0.1975(4) 0.0276(14) Uani 1 1 d . . . . .
H52 H 0.9862 -0.1626 0.2086 0.033 Uiso 1 1 calc R . . . .
C53 C 0.8623(7) -0.0108(6) 0.2302(4) 0.0249(13) Uani 1 1 d . . . . .
H53 H 0.8253 -0.0517 0.2628 0.030 Uiso 1 1 calc R . . . .
C54 C 1.1180(7) -0.0905(8) 0.1098(4) 0.0341(16) Uani 1 1 d . . . . .
H54A H 1.0902 -0.0717 0.0616 0.051 Uiso 1 1 calc GR . . . .
H54B H 1.1417 -0.1768 0.1295 0.051 Uiso 1 1 calc GR . . . .
H54C H 1.1869 -0.0681 0.1136 0.051 Uiso 1 1 calc GR . . . .
O1 O 0.6844(4) 0.5658(4) 0.2396(2) 0.0214(9) Uani 1 1 d . . . . .
O2 O 0.7539(5) 0.2695(4) 0.2803(2) 0.0242(10) Uani 1 1 d . . . . .
Si1 Si 1.10157(16) 0.24615(17) 0.30313(10) 0.0244(4) Uani 1 1 d . . . . .
Si2 Si 0.78365(17) 0.67660(17) 0.40142(9) 0.0224(4) Uani 1 1 d . . . . .
Si3 Si 0.33660(16) 0.61068(17) 0.29102(10) 0.0241(4) Uani 1 1 d . . . . .
Si4 Si 0.65985(16) 0.14294(16) 0.46660(9) 0.0220(4) Uani 1 1 d . . . . .
U1 U 0.72651(2) 0.41768(2) 0.32634(2) 0.01766(11) Uani 1 1 d . . . . .

loop_
_atom_site_aniso_label
_atom_site_aniso_U_11
_atom_site_aniso_U_22
_atom_site_aniso_U_33
_atom_site_aniso_U_23
_atom_site_aniso_U_13
_atom_site_aniso_U_12
C1 0.012(3) 0.020(3) 0.029(3) -0.008(3) -0.002(2) -0.002(2)
C2 0.024(3) 0.018(3) 0.025(3) -0.007(3) 0.005(3) -0.010(3)
C3 0.019(3) 0.017(3) 0.027(3) -0.006(2) 0.002(2) -0.005(2)
C4 0.025(3) 0.024(3) 0.022(3) -0.004(3) -0.001(3) -0.007(3)
C5 0.023(3) 0.021(3) 0.028(3) -0.005(3) -0.002(3) -0.006(3)
C6 0.026(3) 0.024(3) 0.040(4) -0.010(3) -0.004(3) -0.005(3)
C7 0.038(4) 0.034(4) 0.034(4) -0.011(3) 0.009(3) -0.014(3)
C8 0.016(3) 0.031(4) 0.051(5) -0.015(3) -0.006(3) 0.000(3)
C9 0.025(3) 0.020(3) 0.031(3) -0.005(3) 0.001(3) -0.006(3)
C10 0.034(4) 0.023(4) 0.046(4) -0.011(3) -0.003(3) -0.014(3)
C11 0.030(4) 0.023(3) 0.031(4) -0.009(3) 0.001(3) -0.004(3)
C12 0.015(3) 0.016(3) 0.026(3) -0.007(3) 0.004(2) 0.000(2)
C13 0.020(3) 0.015(3) 0.027(3) -0.006(2) 0.003(2) -0.008(2)
C14 0.027(3) 0.014(3) 0.028(3) -0.008(2) 0.007(3) -0.007(3)
C15 0.024(3) 0.022(3) 0.018(3) -0.007(2) 0.004(2) -0.011(3)
C16 0.026(3) 0.020(3) 0.029(3) -0.005(3) 0.003(3) -0.008(3)
C17 0.027(4) 0.044(5) 0.034(4) -0.001(3) 0.006(3) -0.005(3)
C18 0.024(3) 0.020(3) 0.036(4) -0.007(3) 0.000(3) -0.004(3)
C19 0.026(4) 0.031(4) 0.037(4) -0.007(3) -0.005(3) -0.011(3)
C20 0.029(4) 0.019(3) 0.042(4) -0.006(3) 0.005(3) -0.008(3)
C21 0.034(4) 0.019(3) 0.035(4) -0.010(3) 0.001(3) -0.010(3)
C22 0.020(3) 0.022(3) 0.034(4) -0.007(3) 0.003(3) -0.003(3)
C23 0.030(3) 0.019(3) 0.020(3) -0.003(2) -0.001(3) -0.009(3)
C24 0.027(3) 0.021(3) 0.023(3) -0.009(2) 0.003(2) -0.014(3)
C25 0.025(3) 0.024(3) 0.023(3) -0.002(3) -0.003(2) -0.008(3)
C26 0.026(3) 0.019(3) 0.027(3) -0.006(3) 0.001(3) -0.008(3)
C27 0.019(3) 0.019(3) 0.023(3) -0.007(2) 0.002(2) -0.009(2)
C28 0.028(3) 0.019(3) 0.024(3) -0.006(2) 0.003(3) -0.013(3)
C29 0.027(3) 0.015(3) 0.027(3) -0.004(2) -0.001(3) -0.012(3)
C30 0.028(4) 0.023(3) 0.035(4) -0.007(3) 0.003(3) -0.010(3)
C31 0.041(4) 0.026(4) 0.030(4) -0.007(3) 0.007(3) -0.021(3)
C32 0.018(3) 0.036(4) 0.025(3) -0.002(3) -0.002(2) -0.012(3)
C33 0.035(4) 0.025(4) 0.041(4) -0.013(3) 0.012(3) -0.015(3)
C34 0.035(4) 0.019(3) 0.037(4) -0.007(3) 0.005(3) -0.014(3)
C35 0.033(4) 0.046(5) 0.037(4) -0.010(4) 0.014(3) -0.023(4)
C36 0.023(3) 0.019(3) 0.026(3) -0.008(2) 0.005(2) -0.012(3)
C37 0.027(3) 0.024(3) 0.025(3) -0.007(3) 0.001(3) -0.011(3)
C38 0.032(4) 0.022(3) 0.030(4) -0.005(3) 0.004(3) -0.010(3)
C39 0.018(3) 0.028(4) 0.024(3) -0.003(3) 0.001(2) -0.001(3)
C40 0.027(3) 0.025(3) 0.027(3) -0.008(3) -0.002(3) -0.009(3)
C41 0.031(4) 0.023(3) 0.029(3) -0.008(3) 0.003(3) -0.017(3)
C42 0.034(4) 0.017(3) 0.026(3) -0.010(3) 0.004(3) -0.012(3)
C43 0.032(4) 0.019(3) 0.031(3) -0.012(3) 0.002(3) -0.013(3)
C44 0.024(4) 0.028(4) 0.037(4) -0.012(3) 0.001(3) -0.006(3)
C45 0.026(3) 0.030(4) 0.048(4) -0.019(3) 0.006(3) -0.017(3)
C46 0.036(4) 0.024(4) 0.040(4) -0.013(3) 0.006(3) -0.017(3)
C47 0.033(4) 0.026(4) 0.033(4) -0.011(3) 0.001(3) -0.013(3)
C48 0.018(3) 0.020(3) 0.027(3) -0.005(2) -0.002(2) -0.007(2)
C49 0.027(3) 0.021(3) 0.024(3) -0.004(3) -0.003(3) -0.008(3)
C50 0.022(3) 0.024(3) 0.027(3) -0.005(3) -0.002(3) -0.008(3)
C51 0.023(3) 0.026(4) 0.031(4) -0.010(3) 0.000(3) -0.002(3)
C52 0.032(4) 0.017(3) 0.033(4) -0.011(3) 0.000(3) -0.005(3)
C53 0.030(3) 0.018(3) 0.027(3) -0.007(3) 0.000(3) -0.008(3)
C54 0.032(4) 0.035(4) 0.037(4) -0.017(3) 0.007(3) -0.010(3)
O1 0.024(2) 0.019(2) 0.021(2) -0.0038(18) -0.0030(17) -0.0082(18)
O2 0.033(3) 0.017(2) 0.028(2) -0.0122(18) 0.0012(19) -0.0122(19)
Si1 0.0205(8) 0.0219(9) 0.0313(9) -0.0115(7) 0.0020(7) -0.0057(7)
Si2 0.0250(9) 0.0179(8) 0.0257(9) -0.0080(7) 0.0005(7) -0.0082(7)
Si3 0.0197(8) 0.0220(9) 0.0272(9) -0.0027(7) 0.0014(7) -0.0061(7)
Si4 0.0239(9) 0.0161(8) 0.0254(8) -0.0042(7) 0.0014(7) -0.0074(7)
U1 0.01922(15) 0.01476(15) 0.01990(15) -0.00568(9) 0.00122(9) -0.00659(10)

loop_
_atom_type_symbol
_atom_type_description
_atom_type_scat_dispersion_real
_atom_type_scat_dispersion_imag
_atom_type_scat_source
C C 0.0181 0.0091 'International Tables Vol C Tables 4.2.6.8 and 6.1.1.4'
H H 0.0000 0.0000 'International Tables Vol C Tables 4.2.6.8 and 6.1.1.4'
O O 0.0492 0.0322 'International Tables Vol C Tables 4.2.6.8 and 6.1.1.4'
Si Si 0.2541 0.3302 'International Tables Vol C Tables 4.2.6.8 and 6.1.1.4'
U U -4.3638 13.4090 'International Tables Vol C Tables 4.2.6.8 and 6.1.1.4'

loop_
_geom_angle_atom_site_label_1
_geom_angle_atom_site_label_2
_geom_angle_atom_site_label_3
_geom_angle
_geom_angle_site_symmetry_1
_geom_angle_site_symmetry_3
_geom_angle_publ_flag
C2 C1 C5 106.4(6) . . ?
C2 C1 Si1 128.9(5) . . ?
C2 C1 U1 73.9(4) . . ?
C5 C1 Si1 123.3(5) . . ?
C5 C1 U1 74.3(4) . . ?
Si1 C1 U1 127.8(3) . . ?
C1 C2 H2 125.4 . . ?
C1 C2 C3 109.2(6) . . ?
C1 C2 U1 76.6(4) . . ?
C3 C2 H2 125.4 . . ?
C3 C2 U1 75.2(4) . . ?
U1 C2 H2 114.9 . . ?
C2 C3 Si2 128.7(5) . . ?
C2 C3 U1 74.6(4) . . ?
C4 C3 C2 105.9(6) . . ?
C4 C3 Si2 125.2(5) . . ?
C4 C3 U1 76.0(4) . . ?
Si2 C3 U1 118.8(3) . . ?
C3 C4 H4 125.2 . . ?
C3 C4 U1 74.5(4) . . ?
C5 C4 C3 109.6(6) . . ?
C5 C4 H4 125.2 . . ?
C5 C4 U1 75.0(4) . . ?
U1 C4 H4 117.1 . . ?
C1 C5 H5 125.6 . . ?
C1 C5 U1 75.9(4) . . ?
C4 C5 C1 108.8(6) . . ?
C4 C5 H5 125.6 . . ?
C4 C5 U1 76.0(4) . . ?
U1 C5 H5 114.6 . . ?
H6A C6 H6B 109.5 . . ?
H6A C6 H6C 109.5 . . ?
H6B C6 H6C 109.5 . . ?
Si1 C6 H6A 109.5 . . ?
Si1 C6 H6B 109.5 . . ?
Si1 C6 H6C 109.5 . . ?
H7A C7 H7B 109.5 . . ?
H7A C7 H7C 109.5 . . ?
H7B C7 H7C 109.5 . . ?
Si1 C7 H7A 109.5 . . ?
Si1 C7 H7B 109.5 . . ?
Si1 C7 H7C 109.5 . . ?
H8A C8 H8B 109.5 . . ?
H8A C8 H8C 109.5 . . ?
H8B C8 H8C 109.5 . . ?
Si1 C8 H8A 109.5 . . ?
Si1 C8 H8B 109.5 . . ?
Si1 C8 H8C 109.5 . . ?
H9A C9 H9B 109.5 . . ?
H9A C9 H9C 109.5 . . ?
H9B C9 H9C 109.5 . . ?
Si2 C9 H9A 109.5 . . ?
Si2 C9 H9B 109.5 . . ?
Si2 C9 H9C 109.5 . . ?
H10A C10 H10B 109.5 . . ?
H10A C10 H10C 109.5 . . ?
H10B C10 H10C 109.5 . . ?
Si2 C10 H10A 109.5 . . ?
Si2 C10 H10B 109.5 . . ?
Si2 C10 H10C 109.5 . . ?
H11A C11 H11B 109.5 . . ?
H11A C11 H11C 109.5 . . ?
H11B C11 H11C 109.5 . . ?
Si2 C11 H11A 109.5 . . ?
Si2 C11 H11B 109.5 . . ?
Si2 C11 H11C 109.5 . . ?
C13 C12 C16 106.0(6) . . ?
C13 C12 Si3 127.2(5) . . ?
C13 C12 U1 75.3(4) . . ?
C16 C12 Si3 122.5(5) . . ?
C16 C12 U1 74.2(4) . . ?
Si3 C12 U1 134.2(3) . . ?
C12 C13 H13 124.6 . . ?
C12 C13 C14 110.7(6) . . ?
C12 C13 U1 75.3(4) . . ?
C14 C13 H13 124.6 . . ?
C14 C13 U1 75.2(4) . . ?
U1 C13 H13 116.6 . . ?
C13 C14 C15 105.5(6) . . ?
C13 C14 Si4 127.5(5) . . ?
C13 C14 U1 75.1(4) . . ?
C15 C14 Si4 126.0(5) . . ?
C15 C14 U1 74.8(4) . . ?
Si4 C14 U1 124.3(3) . . ?
C14 C15 H15 125.5 . . ?
C14 C15 U1 75.4(4) . . ?
C16 C15 C14 109.1(6) . . ?
C16 C15 H15 125.5 . . ?
C16 C15 U1 74.6(4) . . ?
U1 C15 H15 116.5 . . ?
C12 C16 H16 125.6 . . ?
C12 C16 U1 75.9(4) . . ?
C15 C16 C12 108.7(6) . . ?
C15 C16 H16 125.6 . . ?
C15 C16 U1 75.9(4) . . ?
U1 C16 H16 114.7 . . ?
H17A C17 H17B 109.5 . . ?
H17A C17 H17C 109.5 . . ?
H17B C17 H17C 109.5 . . ?
Si3 C17 H17A 109.5 . . ?
Si3 C17 H17B 109.5 . . ?
Si3 C17 H17C 109.5 . . ?
H18A C18 H18B 109.5 . . ?
H18A C18 H18C 109.5 . . ?
H18B C18 H18C 109.5 . . ?
Si3 C18 H18A 109.5 . . ?
Si3 C18 H18B 109.5 . . ?
Si3 C18 H18C 109.5 . . ?
H19A C19 H19B 109.5 . . ?
H19A C19 H19C 109.5 . . ?
H19B C19 H19C 109.5 . . ?
Si3 C19 H19A 109.5 . . ?
Si3 C19 H19B 109.5 . . ?
Si3 C19 H19C 109.5 . . ?
H20A C20 H20B 109.5 . . ?
H20A C20 H20C 109.5 . . ?
H20B C20 H20C 109.5 . . ?
Si4 C20 H20A 109.5 . . ?
Si4 C20 H20B 109.5 . . ?
Si4 C20 H20C 109.5 . . ?
H21A C21 H21B 109.5 . . ?
H21A C21 H21C 109.5 . . ?
H21B C21 H21C 109.5 . . ?
Si4 C21 H21A 109.5 . . ?
Si4 C21 H21B 109.5 . . ?
Si4 C21 H21C 109.5 . . ?
H22A C22 H22B 109.5 . . ?
H22A C22 H22C 109.5 . . ?
H22B C22 H22C 109.5 . . ?
Si4 C22 H22A 109.5 . . ?
Si4 C22 H22B 109.5 . . ?
Si4 C22 H22C 109.5 . . ?
C24 C23 H23 108.4 . . ?
C29 C23 H23 108.4 . . ?
C29 C23 C24 111.3(5) . . ?
O1 C23 H23 108.4 . . ?
O1 C23 C24 109.5(5) . . ?
O1 C23 C29 110.9(5) . . ?
C25 C24 C23 116.4(6) . . ?
C25 C24 C36 122.4(6) . . ?
C36 C24 C23 121.2(6) . . ?
C26 C25 C24 175.5(7) . . ?
C25 C26 C27 177.0(8) . . ?
C26 C27 C28 117.4(6) . . ?
C26 C27 C42 121.9(6) . . ?
C42 C27 C28 120.7(6) . . ?
C27 C28 H28 109.0 . . ?
C48 C28 C27 109.2(5) . . ?
C48 C28 H28 109.0 . . ?
O2 C28 C27 110.9(5) . . ?
O2 C28 H28 109.0 . . ?
O2 C28 C48 109.5(5) . . ?
C30 C29 C23 122.4(6) . . ?
C30 C29 C34 117.7(7) . . ?
C34 C29 C23 119.9(6) . . ?
C29 C30 H30 119.5 . . ?
C31 C30 C29 121.1(7) . . ?
C31 C30 H30 119.5 . . ?
C30 C31 H31 119.5 . . ?
C30 C31 C32 120.9(7) . . ?
C32 C31 H31 119.5 . . ?
C31 C32 C35 121.0(7) . . ?
C33 C32 C31 118.1(7) . . ?
C33 C32 C35 120.9(7) . . ?
C32 C33 H33 119.1 . . ?
C34 C33 C32 121.7(7) . . ?
C34 C33 H33 119.1 . . ?
C29 C34 H34 119.8 . . ?
C33 C34 C29 120.3(7) . . ?
C33 C34 H34 119.8 . . ?
C32 C35 H35A 109.5 . . ?
C32 C35 H35B 109.5 . . ?
C32 C35 H35C 109.5 . . ?
H35A C35 H35B 109.5 . . ?
H35A C35 H35C 109.5 . . ?
H35B C35 H35C 109.5 . . ?
C37 C36 C24 121.8(6) . . ?
C41 C36 C24 120.5(6) . . ?
C41 C36 C37 117.7(6) . . ?
C36 C37 H37 119.7 . . ?
C38 C37 C36 120.6(7) . . ?
C38 C37 H37 119.7 . . ?
C37 C38 H38 120.0 . . ?
C37 C38 C39 120.0(7) . . ?
C39 C38 H38 120.0 . . ?
C38 C39 H39 120.4 . . ?
C40 C39 C38 119.3(6) . . ?
C40 C39 H39 120.4 . . ?
C39 C40 H40 119.7 . . ?
C41 C40 C39 120.7(7) . . ?
C41 C40 H40 119.7 . . ?
C36 C41 H41 119.1 . . ?
C40 C41 C36 121.7(6) . . ?
C40 C41 H41 119.1 . . ?
C43 C42 C27 119.5(6) . . ?
C47 C42 C27 122.1(7) . . ?
C47 C42 C43 118.4(7) . . ?
C42 C43 H43 119.4 . . ?
C44 C43 C42 121.3(7) . . ?
C44 C43 H43 119.4 . . ?
C43 C44 H44 120.2 . . ?
C43 C44 C45 119.6(7) . . ?
C45 C44 H44 120.2 . . ?
C44 C45 H45 119.8 . . ?
C46 C45 C44 120.4(7) . . ?
C46 C45 H45 119.8 . . ?
C45 C46 H46 119.9 . . ?
C45 C46 C47 120.2(7) . . ?
C47 C46 H46 119.9 . . ?
C42 C47 H47 119.9 . . ?
C46 C47 C42 120.2(7) . . ?
C46 C47 H47 119.9 . . ?
C49 C48 C28 119.0(6) . . ?
C49 C48 C53 118.1(6) . . ?
C53 C48 C28 122.9(6) . . ?
C48 C49 H49 119.6 . . ?
C50 C49 C48 120.8(7) . . ?
C50 C49 H49 119.6 . . ?
C49 C50 H50 119.5 . . ?
C49 C50 C51 121.0(7) . . ?
C51 C50 H50 119.5 . . ?
C50 C51 C54 120.0(7) . . ?
C52 C51 C50 118.1(7) . . ?
C52 C51 C54 121.9(7) . . ?
C51 C52 H52 119.4 . . ?
C53 C52 C51 121.2(7) . . ?
C53 C52 H52 119.4 . . ?
C48 C53 H53 119.6 . . ?
C52 C53 C48 120.9(7) . . ?
C52 C53 H53 119.6 . . ?
C51 C54 H54A 109.5 . . ?
C51 C54 H54B 109.5 . . ?
C51 C54 H54C 109.5 . . ?
H54A C54 H54B 109.5 . . ?
H54A C54 H54C 109.5 . . ?
H54B C54 H54C 109.5 . . ?
C23 O1 U1 167.8(4) . . ?
C28 O2 U1 154.0(4) . . ?
C1 Si1 C6 110.1(3) . . ?
C1 Si1 C8 106.6(3) . . ?
C6 Si1 C8 108.7(4) . . ?
C7 Si1 C1 111.4(3) . . ?
C7 Si1 C6 111.4(4) . . ?
C7 Si1 C8 108.4(4) . . ?
C3 Si2 C9 111.7(3) . . ?
C10 Si2 C3 109.2(3) . . ?
C10 Si2 C9 107.4(3) . . ?
C11 Si2 C3 107.5(3) . . ?
C11 Si2 C9 112.2(3) . . ?
C11 Si2 C10 108.8(4) . . ?
C12 Si3 C17 105.8(3) . . ?
C12 Si3 C18 111.6(3) . . ?
C17 Si3 C18 106.4(4) . . ?
C19 Si3 C12 112.5(3) . . ?
C19 Si3 C17 108.1(4) . . ?
C19 Si3 C18 112.0(4) . . ?
C14 Si4 C20 115.2(3) . . ?
C14 Si4 C21 108.4(3) . . ?
C14 Si4 C22 107.4(3) . . ?
C20 Si4 C22 107.8(3) . . ?
C21 Si4 C20 108.2(3) . . ?
C21 Si4 C22 109.8(3) . . ?
C2 U1 C1 29.50(19) . . ?
C2 U1 C3 30.17(19) . . ?
C2 U1 C4 48.5(2) . . ?
C2 U1 C5 48.6(2) . . ?
C2 U1 C12 143.7(2) . . ?
C2 U1 C13 164.3(2) . . ?
C2 U1 C14 137.4(2) . . ?
C2 U1 C15 116.1(2) . . ?
C3 U1 C1 49.44(19) . . ?
C3 U1 C4 29.5(2) . . ?
C3 U1 C5 48.85(19) . . ?
C3 U1 C12 117.5(2) . . ?
C3 U1 C13 134.6(2) . . ?
C3 U1 C14 113.1(2) . . ?
C3 U1 C15 87.20(19) . . ?
C4 U1 C1 48.5(2) . . ?
C5 U1 C1 29.7(2) . . ?
C5 U1 C4 29.0(2) . . ?
C5 U1 C12 135.8(2) . . ?
C5 U1 C13 122.6(2) . . ?
C5 U1 C14 93.3(2) . . ?
C12 U1 C1 163.5(2) . . ?
C12 U1 C4 115.0(2) . . ?
C12 U1 C13 29.41(19) . . ?
C12 U1 C14 49.57(19) . . ?
C13 U1 C1 149.05(19) . . ?
C13 U1 C4 116.8(2) . . ?
C13 U1 C14 29.6(2) . . ?
C14 U1 C1 121.7(2) . . ?
C14 U1 C4 89.1(2) . . ?
C15 U1 C1 115.7(2) . . ?
C15 U1 C4 70.1(2) . . ?
C15 U1 C5 86.8(2) . . ?
C15 U1 C12 49.01(19) . . ?
C15 U1 C13 48.20(19) . . ?
C15 U1 C14 29.77(19) . . ?
C16 U1 C1 133.9(2) . . ?
C16 U1 C2 118.7(2) . . ?
C16 U1 C3 89.4(2) . . ?
C16 U1 C4 85.6(2) . . ?
C16 U1 C5 110.0(2) . . ?
C16 U1 C12 29.9(2) . . ?
C16 U1 C13 48.3(2) . . ?
C16 U1 C14 49.24(19) . . ?
C16 U1 C15 29.5(2) . . ?
O1 U1 C1 100.65(19) . . ?
O1 U1 C2 78.69(19) . . ?
O1 U1 C3 89.10(19) . . ?
O1 U1 C4 118.6(2) . . ?
O1 U1 C5 127.07(19) . . ?
O1 U1 C12 87.99(19) . . ?
O1 U1 C13 109.72(19) . . ?
O1 U1 C14 137.22(19) . . ?
O1 U1 C15 127.20(19) . . ?
O1 U1 C16 97.91(19) . . ?
O1 U1 O2 102.25(18) . . ?
O2 U1 C1 90.26(19) . . ?
O2 U1 C2 114.0(2) . . ?
O2 U1 C3 139.66(19) . . ?
O2 U1 C4 124.4(2) . . ?
O2 U1 C5 96.3(2) . . ?
O2 U1 C12 101.7(2) . . ?
O2 U1 C13 77.87(19) . . ?
O2 U1 C14 84.31(19) . . ?
O2 U1 C15 113.89(19) . . ?
O2 U1 C16 126.2(2) . . ?

loop_
_geom_bond_atom_site_label_1
_geom_bond_atom_site_label_2
_geom_bond_distance
_geom_bond_site_symmetry_2
_geom_bond_publ_flag
C1 C2 1.419(9) . ?
C1 C5 1.433(10) . ?
C1 Si1 1.866(7) . ?
C1 U1 2.804(6) . ?
C2 H2 0.9300 . ?
C2 C3 1.443(9) . ?
C2 U1 2.770(7) . ?
C3 C4 1.418(10) . ?
C3 Si2 1.872(7) . ?
C3 U1 2.777(7) . ?
C4 H4 0.9300 . ?
C4 C5 1.395(10) . ?
C4 U1 2.796(7) . ?
C5 H5 0.9300 . ?
C5 U1 2.783(7) . ?
C6 H6A 0.9600 . ?
C6 H6B 0.9600 . ?
C6 H6C 0.9600 . ?
C6 Si1 1.874(8) . ?
C7 H7A 0.9600 . ?
C7 H7B 0.9600 . ?
C7 H7C 0.9600 . ?
C7 Si1 1.858(8) . ?
C8 H8A 0.9600 . ?
C8 H8B 0.9600 . ?
C8 H8C 0.9600 . ?
C8 Si1 1.881(7) . ?
C9 H9A 0.9600 . ?
C9 H9B 0.9600 . ?
C9 H9C 0.9600 . ?
C9 Si2 1.882(7) . ?
C10 H10A 0.9600 . ?
C10 H10B 0.9600 . ?
C10 H10C 0.9600 . ?
C10 Si2 1.869(8) . ?
C11 H11A 0.9600 . ?
C11 H11B 0.9600 . ?
C11 H11C 0.9600 . ?
C11 Si2 1.860(8) . ?
C12 C13 1.415(9) . ?
C12 C16 1.431(10) . ?
C12 Si3 1.872(7) . ?
C12 U1 2.787(6) . ?
C13 H13 0.9300 . ?
C13 C14 1.426(10) . ?
C13 U1 2.787(6) . ?
C14 C15 1.430(9) . ?
C14 Si4 1.870(7) . ?
C14 U1 2.788(7) . ?
C15 H15 0.9300 . ?
C15 C16 1.410(9) . ?
C15 U1 2.780(6) . ?
C16 H16 0.9300 . ?
C16 U1 2.764(7) . ?
C17 H17A 0.9600 . ?
C17 H17B 0.9600 . ?
C17 H17C 0.9600 . ?
C17 Si3 1.874(8) . ?
C18 H18A 0.9600 . ?
C18 H18B 0.9600 . ?
C18 H18C 0.9600 . ?
C18 Si3 1.879(8) . ?
C19 H19A 0.9600 . ?
C19 H19B 0.9600 . ?
C19 H19C 0.9600 . ?
C19 Si3 1.867(8) . ?
C20 H20A 0.9600 . ?
C20 H20B 0.9600 . ?
C20 H20C 0.9600 . ?
C20 Si4 1.877(8) . ?
C21 H21A 0.9600 . ?
C21 H21B 0.9600 . ?
C21 H21C 0.9600 . ?
C21 Si4 1.874(8) . ?
C22 H22A 0.9600 . ?
C22 H22B 0.9600 . ?
C22 H22C 0.9600 . ?
C22 Si4 1.880(8) . ?
C23 H23 0.9800 . ?
C23 C24 1.539(9) . ?
C23 C29 1.511(10) . ?
C23 O1 1.413(8) . ?
C24 C25 1.339(10) . ?
C24 C36 1.461(9) . ?
C25 C26 1.262(10) . ?
C26 C27 1.322(10) . ?
C27 C28 1.538(9) . ?
C27 C42 1.501(9) . ?
C28 H28 0.9800 . ?
C28 C48 1.522(10) . ?
C28 O2 1.390(8) . ?
C29 C30 1.394(10) . ?
C29 C34 1.401(10) . ?
C30 H30 0.9300 . ?
C30 C31 1.381(11) . ?
C31 H31 0.9300 . ?
C31 C32 1.384(11) . ?
C32 C33 1.384(11) . ?
C32 C35 1.532(10) . ?
C33 H33 0.9300 . ?
C33 C34 1.377(11) . ?
C34 H34 0.9300 . ?
C35 H35A 0.9600 . ?
C35 H35B 0.9600 . ?
C35 H35C 0.9600 . ?
C36 C37 1.419(9) . ?
C36 C41 1.407(9) . ?
C37 H37 0.9300 . ?
C37 C38 1.396(10) . ?
C38 H38 0.9300 . ?
C38 C39 1.402(11) . ?
C39 H39 0.9300 . ?
C39 C40 1.399(11) . ?
C40 H40 0.9300 . ?
C40 C41 1.367(10) . ?
C41 H41 0.9300 . ?
C42 C43 1.406(10) . ?
C42 C47 1.396(10) . ?
C43 H43 0.9300 . ?
C43 C44 1.371(10) . ?
C44 H44 0.9300 . ?
C44 C45 1.394(11) . ?
C45 H45 0.9300 . ?
C45 C46 1.376(12) . ?
C46 H46 0.9300 . ?
C46 C47 1.395(10) . ?
C47 H47 0.9300 . ?
C48 C49 1.397(10) . ?
C48 C53 1.398(9) . ?
C49 H49 0.9300 . ?
C49 C50 1.387(10) . ?
C50 H50 0.9300 . ?
C50 C51 1.397(11) . ?
C51 C52 1.389(11) . ?
C51 C54 1.510(10) . ?
C52 H52 0.9300 . ?
C52 C53 1.383(10) . ?
C53 H53 0.9300 . ?
C54 H54A 0.9600 . ?
C54 H54B 0.9600 . ?
C54 H54C 0.9600 . ?
O1 U1 2.090(5) . ?
O2 U1 2.110(4) . ?
